data_4335423
loop_
_publ_author_name
'Annalese F. Maddox'
'Jillian J. Davidson'
'Tamila Shalumova'
'Joseph M. Tanski'
'Rory Waterman'

_publ_section_title
;
 Zirconium-Mediated Synthesis of Arsaalkene Compounds from Arsines and
 Isocyanides
;
_journal_name_full 'Inorganic Chemistry'
_journal_page_first 7811
_journal_page_last 7816
_journal_paper_doi 10.1021/ic4012058
_journal_volume 52
_journal_year 2013
_chemical_formula_sum 'C35 H56 As N5 Si3 Zr'
_chemical_formula_weight 797.26
_chemical_name_systematic
;

 ?

;
_space_group_IT_number 14
_symmetry_cell_setting monoclinic
_symmetry_space_group_name_Hall '-P 2yn'
_symmetry_space_group_name_H-M 'P 1 21/n 1'
_atom_sites_solution_hydrogens geom
_atom_sites_solution_primary direct
_atom_sites_solution_secondary difmap
_audit_creation_method SHELXL-97
_cell_angle_alpha 90.00
_cell_angle_beta 106.0780(10)
_cell_angle_gamma 90.00
_cell_formula_units_Z 4
_cell_length_a 11.3035(5)
_cell_length_b 19.5564(9)
_cell_length_c 19.0860(9)
_cell_measurement_reflns_used 9522
_cell_measurement_temperature 125(2)
_cell_measurement_theta_max 29.14
_cell_measurement_theta_min 2.16
_cell_volume 4054.0(3)
_computing_cell_refinement 'Bruker SAINT'
_computing_data_collection 'Bruker APEX2'
_computing_data_reduction 'Bruker SAINT'
_computing_molecular_graphics 'Bruker SHELXTL'
_computing_publication_material 'Bruker SHELXTL'
_computing_structure_refinement 'SHELXL-97 (Sheldrick, 2008)'
_computing_structure_solution 'SHELXS-97 (Sheldrick, 2008)'
_diffrn_ambient_temperature 125(2)
_diffrn_measured_fraction_theta_full 0.998
_diffrn_measured_fraction_theta_max 0.998
_diffrn_measurement_device_type 'Bruker APEX-II CCD'
_diffrn_measurement_method '\f and \w scans'
_diffrn_radiation_monochromator graphite
_diffrn_radiation_source 'fine-focus sealed tube'
_diffrn_radiation_type MoK\a
_diffrn_radiation_wavelength 0.71073
_diffrn_reflns_av_R_equivalents 0.0381
_diffrn_reflns_av_sigmaI/netI 0.0303
_diffrn_reflns_limit_h_max 15
_diffrn_reflns_limit_h_min -15
_diffrn_reflns_limit_k_max 26
_diffrn_reflns_limit_k_min -26
_diffrn_reflns_limit_l_max 26
_diffrn_reflns_limit_l_min -26
_diffrn_reflns_number 55579
_diffrn_reflns_theta_full 29.20
_diffrn_reflns_theta_max 29.20
_diffrn_reflns_theta_min 1.52
_exptl_absorpt_coefficient_mu 1.199
_exptl_absorpt_correction_T_max 0.8695
_exptl_absorpt_correction_T_min 0.7300
_exptl_absorpt_correction_type empirical
_exptl_absorpt_process_details sadabs
_exptl_crystal_colour colorless
_exptl_crystal_density_diffrn 1.306
_exptl_crystal_description block
_exptl_crystal_F_000 1664
_exptl_crystal_size_max 0.28
_exptl_crystal_size_mid 0.24
_exptl_crystal_size_min 0.12
_refine_diff_density_max 0.540
_refine_diff_density_min -0.483
_refine_diff_density_rms 0.064
_refine_ls_extinction_method none
_refine_ls_goodness_of_fit_ref 1.020
_refine_ls_hydrogen_treatment constr
_refine_ls_matrix_type full
_refine_ls_number_parameters 415
_refine_ls_number_reflns 10961
_refine_ls_number_restraints 0
_refine_ls_restrained_S_all 1.020
_refine_ls_R_factor_all 0.0408
_refine_ls_R_factor_gt 0.0283
_refine_ls_shift/su_max 0.002
_refine_ls_shift/su_mean 0.000
_refine_ls_structure_factor_coef Fsqd
_refine_ls_weighting_details 'calc w=1/[\s^2^(Fo^2^)+(0.0317P)^2^+1.3003P] where P=(Fo^2^+2Fc^2^)/3'
_refine_ls_weighting_scheme calc
_refine_ls_wR_factor_gt 0.0635
_refine_ls_wR_factor_ref 0.0681
_reflns_number_gt 9005
_reflns_number_total 10961
_reflns_threshold_expression >2sigma(I)
_cod_data_source_file ic4012058_si_003.cif
_cod_data_source_block rw639zr
_cod_database_code 4335423

loop_
_symmetry_equiv_pos_as_xyz
'x, y, z'
'-x+1/2, y+1/2, -z+1/2'
'-x, -y, -z'
'x-1/2, -y-1/2, z-1/2'

loop_
_atom_site_label
_atom_site_type_symbol
_atom_site_fract_x
_atom_site_fract_y
_atom_site_fract_z
_atom_site_U_iso_or_equiv
_atom_site_adp_type
_atom_site_occupancy
_atom_site_symmetry_multiplicity
_atom_site_calc_flag
_atom_site_refinement_flags
Zr Zr 0.688818(14) 0.161373(8) 0.204249(8) 0.01772(4) Uani 1 1 d .
N1 N 0.81239(13) 0.24482(7) 0.21438(7) 0.0219(3) Uani 1 1 d .
N2 N 0.51644(13) 0.16939(7) 0.22422(8) 0.0248(3) Uani 1 1 d .
N3 N 0.66640(13) 0.12136(8) 0.09821(8) 0.0239(3) Uani 1 1 d .
N4 N 0.57100(14) 0.24999(8) 0.12159(8) 0.0270(3) Uani 1 1 d .
N5 N 0.77489(12) 0.06653(7) 0.26323(7) 0.0190(3) Uani 1 1 d .
As As 0.830620(15) 0.096885(8) 0.420563(9) 0.01891(4) Uani 1 1 d .
Si1 Si 0.95350(4) 0.26612(2) 0.27365(2) 0.02124(10) Uani 1 1 d .
Si2 Si 0.41214(5) 0.10855(3) 0.23467(3) 0.03007(12) Uani 1 1 d .
Si3 Si 0.76754(5) 0.07800(3) 0.06157(3) 0.03260(12) Uani 1 1 d .
C1 C 0.77897(17) 0.29682(10) 0.15510(10) 0.0301(4) Uani 1 1 d .
H1A H 0.7980 0.2789 0.1109 0.036 Uiso 1 1 calc R
H1B H 0.8281 0.3388 0.1706 0.036 Uiso 1 1 calc R
C2 C 0.46454(18) 0.23916(10) 0.21461(11) 0.0329(4) Uani 1 1 d .
H2A H 0.5204 0.2713 0.2482 0.039 Uiso 1 1 calc R
H2B H 0.3837 0.2399 0.2253 0.039 Uiso 1 1 calc R
C3 C 0.55243(17) 0.14765(10) 0.04634(10) 0.0311(4) Uani 1 1 d .
H3A H 0.4796 0.1319 0.0611 0.037 Uiso 1 1 calc R
H3B H 0.5457 0.1299 -0.0032 0.037 Uiso 1 1 calc R
C4 C 0.64401(18) 0.31360(10) 0.13774(10) 0.0320(4) Uani 1 1 d .
H4A H 0.6268 0.3372 0.1797 0.038 Uiso 1 1 calc R
H4B H 0.6207 0.3446 0.0951 0.038 Uiso 1 1 calc R
C5 C 0.45008(17) 0.25968(10) 0.13607(11) 0.0345(4) Uani 1 1 d .
H5A H 0.3869 0.2309 0.1027 0.041 Uiso 1 1 calc R
H5B H 0.4241 0.3081 0.1284 0.041 Uiso 1 1 calc R
C6 C 0.55617(18) 0.22543(11) 0.04583(10) 0.0327(4) Uani 1 1 d .
H6A H 0.6260 0.2414 0.0282 0.039 Uiso 1 1 calc R
H6B H 0.4790 0.2437 0.0129 0.039 Uiso 1 1 calc R
C7 C 1.06837(19) 0.28878(11) 0.22265(12) 0.0392(5) Uani 1 1 d .
H7A H 1.0381 0.3280 0.1908 0.059 Uiso 1 1 calc R
H7B H 1.0797 0.2496 0.1931 0.059 Uiso 1 1 calc R
H7C H 1.1472 0.3005 0.2575 0.059 Uiso 1 1 calc R
C8 C 0.9359(2) 0.34300(11) 0.32850(12) 0.0402(5) Uani 1 1 d .
H8A H 0.8834 0.3315 0.3599 0.060 Uiso 1 1 calc R
H8B H 0.8981 0.3803 0.2956 0.060 Uiso 1 1 calc R
H8C H 1.0170 0.3574 0.3587 0.060 Uiso 1 1 calc R
C9 C 1.02767(17) 0.19732(10) 0.33806(11) 0.0359(5) Uani 1 1 d .
H9A H 0.9829 0.1913 0.3749 0.054 Uiso 1 1 calc R
H9B H 1.1132 0.2099 0.3621 0.054 Uiso 1 1 calc R
H9C H 1.0259 0.1545 0.3112 0.054 Uiso 1 1 calc R
C10 C 0.3679(2) 0.12543(12) 0.32102(13) 0.0454(5) Uani 1 1 d .
H10A H 0.4418 0.1364 0.3604 0.068 Uiso 1 1 calc R
H10B H 0.3284 0.0847 0.3342 0.068 Uiso 1 1 calc R
H10C H 0.3105 0.1640 0.3135 0.068 Uiso 1 1 calc R
C11 C 0.47820(18) 0.02128(10) 0.23219(13) 0.0389(5) Uani 1 1 d .
H11A H 0.5480 0.0146 0.2755 0.058 Uiso 1 1 calc R
H11B H 0.5063 0.0166 0.1882 0.058 Uiso 1 1 calc R
H11C H 0.4150 -0.0132 0.2315 0.058 Uiso 1 1 calc R
C12 C 0.26665(19) 0.11143(14) 0.15793(14) 0.0505(6) Uani 1 1 d .
H12A H 0.2295 0.1569 0.1557 0.076 Uiso 1 1 calc R
H12B H 0.2088 0.0771 0.1662 0.076 Uiso 1 1 calc R
H12C H 0.2856 0.1018 0.1118 0.076 Uiso 1 1 calc R
C13 C 0.7738(2) 0.11445(18) -0.02839(12) 0.0691(9) Uani 1 1 d .
H13A H 0.7835 0.1642 -0.0242 0.104 Uiso 1 1 calc R
H13B H 0.6973 0.1035 -0.0658 0.104 Uiso 1 1 calc R
H13C H 0.8438 0.0947 -0.0422 0.104 Uiso 1 1 calc R
C14 C 0.7231(2) -0.01428(13) 0.04432(15) 0.0587(7) Uani 1 1 d .
H14A H 0.7141 -0.0351 0.0893 0.088 Uiso 1 1 calc R
H14B H 0.7873 -0.0385 0.0286 0.088 Uiso 1 1 calc R
H14C H 0.6449 -0.0174 0.0061 0.088 Uiso 1 1 calc R
C15 C 0.92635(17) 0.08714(11) 0.12371(11) 0.0337(4) Uani 1 1 d .
H15A H 0.9526 0.1349 0.1243 0.051 Uiso 1 1 calc R
H15B H 0.9830 0.0580 0.1064 0.051 Uiso 1 1 calc R
H15C H 0.9269 0.0732 0.1731 0.051 Uiso 1 1 calc R
C16 C 0.77622(14) 0.11003(8) 0.31387(9) 0.0183(3) Uani 1 1 d .
C17 C 0.80102(16) -0.00784(8) 0.27075(10) 0.0237(3) Uani 1 1 d .
H17A H 0.7457 -0.0318 0.2285 0.028 Uiso 1 1 calc R
H17B H 0.7816 -0.0245 0.3153 0.028 Uiso 1 1 calc R
C18 C 0.93295(16) -0.02653(8) 0.27519(9) 0.0243(4) Uani 1 1 d .
C19 C 1.03028(17) -0.00541(9) 0.33309(10) 0.0278(4) Uani 1 1 d .
H19A H 1.0142 0.0228 0.3700 0.033 Uiso 1 1 calc R
C20 C 1.15046(18) -0.02468(10) 0.33815(12) 0.0345(4) Uani 1 1 d .
H20A H 1.2159 -0.0095 0.3780 0.041 Uiso 1 1 calc R
C21 C 1.1750(2) -0.06601(10) 0.28517(13) 0.0392(5) Uani 1 1 d .
H21A H 1.2571 -0.0795 0.2887 0.047 Uiso 1 1 calc R
C22 C 1.0798(2) -0.08762(11) 0.22719(13) 0.0427(5) Uani 1 1 d .
H22A H 1.0965 -0.1158 0.1905 0.051 Uiso 1 1 calc R
C23 C 0.9589(2) -0.06814(10) 0.22226(11) 0.0348(4) Uani 1 1 d .
H23A H 0.8938 -0.0835 0.1823 0.042 Uiso 1 1 calc R
C24 C 0.72746(15) 0.16782(8) 0.44491(9) 0.0206(3) Uani 1 1 d .
C25 C 0.70462(19) 0.22876(9) 0.40597(10) 0.0312(4) Uani 1 1 d .
H25A H 0.7317 0.2341 0.3634 0.037 Uiso 1 1 calc R
C26 C 0.6425(2) 0.28184(11) 0.42885(12) 0.0423(5) Uani 1 1 d .
H26A H 0.6271 0.3231 0.4016 0.051 Uiso 1 1 calc R
C27 C 0.6031(2) 0.27500(11) 0.49102(11) 0.0392(5) Uani 1 1 d .
H27A H 0.5602 0.3113 0.5064 0.047 Uiso 1 1 calc R
C28 C 0.62672(18) 0.21504(11) 0.53040(11) 0.0337(4) Uani 1 1 d .
H28A H 0.6002 0.2100 0.5732 0.040 Uiso 1 1 calc R
C29 C 0.68894(17) 0.16216(9) 0.50792(10) 0.0268(4) Uani 1 1 d .
H29A H 0.7056 0.1214 0.5359 0.032 Uiso 1 1 calc R
C30 C 0.74565(15) 0.01539(8) 0.44201(9) 0.0208(3) Uani 1 1 d .
C31 C 0.61878(17) 0.00912(10) 0.42633(11) 0.0314(4) Uani 1 1 d .
H31A H 0.5673 0.0450 0.4015 0.038 Uiso 1 1 calc R
C32 C 0.56629(19) -0.04929(11) 0.44667(12) 0.0381(5) Uani 1 1 d .
H32A H 0.4793 -0.0538 0.4343 0.046 Uiso 1 1 calc R
C33 C 0.6404(2) -0.10080(10) 0.48474(11) 0.0341(4) Uani 1 1 d .
H33A H 0.6045 -0.1401 0.4999 0.041 Uiso 1 1 calc R
C34 C 0.7661(2) -0.09513(9) 0.50067(10) 0.0317(4) Uani 1 1 d .
H34A H 0.8172 -0.1307 0.5265 0.038 Uiso 1 1 calc R
C35 C 0.81870(17) -0.03754(9) 0.47910(9) 0.0256(4) Uani 1 1 d .
H35A H 0.9057 -0.0343 0.4898 0.031 Uiso 1 1 calc R

loop_
_atom_site_aniso_label
_atom_site_aniso_U_11
_atom_site_aniso_U_22
_atom_site_aniso_U_33
_atom_site_aniso_U_23
_atom_site_aniso_U_13
_atom_site_aniso_U_12
Zr 0.01698(8) 0.01849(8) 0.01678(8) 0.00185(6) 0.00315(6) 0.00002(6)
N1 0.0248(7) 0.0199(7) 0.0185(7) 0.0042(5) 0.0022(6) -0.0025(6)
N2 0.0216(7) 0.0257(8) 0.0269(8) 0.0044(6) 0.0065(6) 0.0050(6)
N3 0.0194(7) 0.0313(8) 0.0190(7) -0.0014(6) 0.0017(5) -0.0015(6)
N4 0.0255(8) 0.0290(8) 0.0242(7) 0.0066(6) 0.0030(6) 0.0032(6)
N5 0.0177(6) 0.0174(6) 0.0218(7) 0.0013(5) 0.0055(5) -0.0015(5)
As 0.01831(8) 0.01987(8) 0.01835(8) 0.00336(6) 0.00474(6) -0.00071(6)
Si1 0.0212(2) 0.0218(2) 0.0204(2) 0.00346(17) 0.00529(18) -0.00305(18)
Si2 0.0187(2) 0.0361(3) 0.0364(3) 0.0043(2) 0.0093(2) 0.0016(2)
Si3 0.0250(3) 0.0496(3) 0.0229(3) -0.0076(2) 0.0061(2) -0.0005(2)
C1 0.0352(10) 0.0273(9) 0.0237(9) 0.0089(7) 0.0018(7) -0.0062(8)
C2 0.0287(10) 0.0330(10) 0.0391(11) 0.0045(8) 0.0129(8) 0.0100(8)
C3 0.0247(9) 0.0429(11) 0.0214(9) -0.0013(8) -0.0011(7) -0.0018(8)
C4 0.0391(11) 0.0246(9) 0.0285(10) 0.0100(7) 0.0031(8) 0.0046(8)
C5 0.0271(10) 0.0348(10) 0.0389(11) 0.0096(8) 0.0046(8) 0.0117(8)
C6 0.0285(10) 0.0443(11) 0.0208(9) 0.0082(8) -0.0008(7) 0.0026(8)
C7 0.0359(11) 0.0452(12) 0.0409(12) 0.0093(9) 0.0181(9) -0.0070(9)
C8 0.0433(12) 0.0376(11) 0.0368(11) -0.0099(9) 0.0060(9) -0.0067(9)
C9 0.0207(9) 0.0390(11) 0.0429(11) 0.0180(9) 0.0007(8) -0.0050(8)
C10 0.0403(12) 0.0518(14) 0.0532(14) 0.0139(11) 0.0281(11) 0.0105(10)
C11 0.0279(10) 0.0341(11) 0.0564(14) -0.0015(10) 0.0143(9) -0.0063(8)
C12 0.0224(10) 0.0661(16) 0.0588(15) 0.0027(12) 0.0041(10) -0.0026(10)
C13 0.0411(14) 0.140(3) 0.0288(12) 0.0131(15) 0.0144(10) 0.0131(16)
C14 0.0457(14) 0.0590(16) 0.0642(16) -0.0357(13) 0.0032(12) 0.0013(12)
C15 0.0240(9) 0.0442(12) 0.0333(10) 0.0013(9) 0.0086(8) -0.0002(8)
C16 0.0141(7) 0.0211(8) 0.0199(8) 0.0023(6) 0.0050(6) -0.0017(6)
C17 0.0273(9) 0.0156(8) 0.0281(9) -0.0014(6) 0.0075(7) -0.0012(7)
C18 0.0300(9) 0.0158(8) 0.0286(9) 0.0022(6) 0.0107(7) 0.0022(7)
C19 0.0305(10) 0.0240(9) 0.0299(9) -0.0002(7) 0.0101(8) 0.0046(7)
C20 0.0309(10) 0.0302(10) 0.0433(11) 0.0039(8) 0.0115(9) 0.0054(8)
C21 0.0348(11) 0.0299(10) 0.0588(14) 0.0061(9) 0.0230(10) 0.0088(9)
C22 0.0550(14) 0.0333(11) 0.0493(13) -0.0049(9) 0.0303(11) 0.0105(10)
C23 0.0423(11) 0.0276(10) 0.0363(11) -0.0058(8) 0.0139(9) 0.0032(9)
C24 0.0202(8) 0.0218(8) 0.0189(8) -0.0010(6) 0.0041(6) -0.0028(6)
C25 0.0467(12) 0.0259(9) 0.0245(9) 0.0024(7) 0.0157(8) 0.0048(8)
C26 0.0632(15) 0.0285(10) 0.0365(11) 0.0031(8) 0.0161(10) 0.0145(10)
C27 0.0409(12) 0.0400(12) 0.0371(11) -0.0107(9) 0.0118(9) 0.0084(9)
C28 0.0339(10) 0.0414(11) 0.0301(10) -0.0099(8) 0.0160(8) -0.0074(9)
C29 0.0313(9) 0.0275(9) 0.0229(9) -0.0008(7) 0.0094(7) -0.0068(7)
C30 0.0242(8) 0.0199(8) 0.0190(8) 0.0010(6) 0.0071(6) -0.0013(6)
C31 0.0255(9) 0.0276(9) 0.0407(11) 0.0037(8) 0.0087(8) 0.0000(7)
C32 0.0295(10) 0.0350(11) 0.0545(13) -0.0041(9) 0.0198(9) -0.0087(8)
C33 0.0513(13) 0.0247(9) 0.0323(10) -0.0038(8) 0.0217(9) -0.0143(9)
C34 0.0470(12) 0.0223(9) 0.0239(9) 0.0048(7) 0.0066(8) -0.0018(8)
C35 0.0276(9) 0.0255(9) 0.0219(8) 0.0020(7) 0.0040(7) -0.0005(7)

loop_
_atom_type_symbol
_atom_type_description
_atom_type_scat_dispersion_real
_atom_type_scat_dispersion_imag
_atom_type_scat_source
C C 0.0033 0.0016 'International Tables Vol C Tables 4.2.6.8 and 6.1.1.4'
H H 0.0000 0.0000 'International Tables Vol C Tables 4.2.6.8 and 6.1.1.4'
N N 0.0061 0.0033 'International Tables Vol C Tables 4.2.6.8 and 6.1.1.4'
Si Si 0.0817 0.0704 'International Tables Vol C Tables 4.2.6.8 and 6.1.1.4'
As As 0.0499 2.0058 'International Tables Vol C Tables 4.2.6.8 and 6.1.1.4'
Zr Zr -2.9673 0.5597 'International Tables Vol C Tables 4.2.6.8 and 6.1.1.4'

loop_
_geom_angle_atom_site_label_1
_geom_angle_atom_site_label_2
_geom_angle_atom_site_label_3
_geom_angle
N2 Zr N3 109.31(6)
N2 Zr N1 123.27(6)
N3 Zr N1 105.82(6)
N2 Zr N5 105.45(5)
N3 Zr N5 95.42(5)
N1 Zr N5 113.99(5)
N2 Zr C16 93.12(6)
N3 Zr C16 128.29(6)
N1 Zr C16 98.50(5)
N5 Zr C16 32.93(5)
N2 Zr N4 72.50(5)
N3 Zr N4 75.42(5)
N1 Zr N4 75.14(5)
N5 Zr N4 168.89(5)
C16 Zr N4 155.97(5)
C1 N1 Si1 109.02(11)
C1 N1 Zr 115.70(10)
Si1 N1 Zr 135.12(8)
C2 N2 Si2 113.01(12)
C2 N2 Zr 113.87(11)
Si2 N2 Zr 132.08(8)
C3 N3 Si3 116.88(12)
C3 N3 Zr 111.20(11)
Si3 N3 Zr 130.80(8)
C4 N4 C5 110.16(15)
C4 N4 C6 112.36(15)
C5 N4 C6 111.19(15)
C4 N4 Zr 106.63(10)
C5 N4 Zr 109.46(10)
C6 N4 Zr 106.85(11)
C16 N5 C17 128.03(14)
C16 N5 Zr 75.14(9)
C17 N5 Zr 154.83(11)
C24 As C30 99.71(7)
C24 As C16 96.73(7)
C30 As C16 106.88(7)
N1 Si1 C9 115.04(8)
N1 Si1 C8 109.69(9)
C9 Si1 C8 108.04(10)
N1 Si1 C7 111.22(9)
C9 Si1 C7 105.28(10)
C8 Si1 C7 107.20(10)
N2 Si2 C11 109.65(8)
N2 Si2 C12 111.62(10)
C11 Si2 C12 106.12(11)
N2 Si2 C10 109.67(10)
C11 Si2 C10 112.83(10)
C12 Si2 C10 106.91(11)
N3 Si3 C15 108.98(8)
N3 Si3 C14 111.70(10)
C15 Si3 C14 111.52(11)
N3 Si3 C13 112.46(11)
C15 Si3 C13 105.75(11)
C14 Si3 C13 106.28(14)
N1 C1 C4 110.15(15)
N1 C1 H1A 109.6
C4 C1 H1A 109.6
N1 C1 H1B 109.6
C4 C1 H1B 109.6
H1A C1 H1B 108.1
N2 C2 C5 107.33(15)
N2 C2 H2A 110.2
C5 C2 H2A 110.2
N2 C2 H2B 110.2
C5 C2 H2B 110.2
H2A C2 H2B 108.5
N3 C3 C6 109.29(15)
N3 C3 H3A 109.8
C6 C3 H3A 109.8
N3 C3 H3B 109.8
C6 C3 H3B 109.8
H3A C3 H3B 108.3
N4 C4 C1 109.63(15)
N4 C4 H4A 109.7
C1 C4 H4A 109.7
N4 C4 H4B 109.7
C1 C4 H4B 109.7
H4A C4 H4B 108.2
N4 C5 C2 107.37(14)
N4 C5 H5A 110.2
C2 C5 H5A 110.2
N4 C5 H5B 110.2
C2 C5 H5B 110.2
H5A C5 H5B 108.5
N4 C6 C3 108.19(15)
N4 C6 H6A 110.1
C3 C6 H6A 110.1
N4 C6 H6B 110.1
C3 C6 H6B 110.1
H6A C6 H6B 108.4
Si1 C7 H7A 109.5
Si1 C7 H7B 109.5
H7A C7 H7B 109.5
Si1 C7 H7C 109.5
H7A C7 H7C 109.5
H7B C7 H7C 109.5
Si1 C8 H8A 109.5
Si1 C8 H8B 109.5
H8A C8 H8B 109.5
Si1 C8 H8C 109.5
H8A C8 H8C 109.5
H8B C8 H8C 109.5
Si1 C9 H9A 109.5
Si1 C9 H9B 109.5
H9A C9 H9B 109.5
Si1 C9 H9C 109.5
H9A C9 H9C 109.5
H9B C9 H9C 109.5
Si2 C10 H10A 109.5
Si2 C10 H10B 109.5
H10A C10 H10B 109.5
Si2 C10 H10C 109.5
H10A C10 H10C 109.5
H10B C10 H10C 109.5
Si2 C11 H11A 109.5
Si2 C11 H11B 109.5
H11A C11 H11B 109.5
Si2 C11 H11C 109.5
H11A C11 H11C 109.5
H11B C11 H11C 109.5
Si2 C12 H12A 109.5
Si2 C12 H12B 109.5
H12A C12 H12B 109.5
Si2 C12 H12C 109.5
H12A C12 H12C 109.5
H12B C12 H12C 109.5
Si3 C13 H13A 109.5
Si3 C13 H13B 109.5
H13A C13 H13B 109.5
Si3 C13 H13C 109.5
H13A C13 H13C 109.5
H13B C13 H13C 109.5
Si3 C14 H14A 109.5
Si3 C14 H14B 109.5
H14A C14 H14B 109.5
Si3 C14 H14C 109.5
H14A C14 H14C 109.5
H14B C14 H14C 109.5
Si3 C15 H15A 109.5
Si3 C15 H15B 109.5
H15A C15 H15B 109.5
Si3 C15 H15C 109.5
H15A C15 H15C 109.5
H15B C15 H15C 109.5
N5 C16 As 128.70(12)
N5 C16 Zr 71.94(9)
As C16 Zr 159.11(9)
N5 C17 C18 114.12(13)
N5 C17 H17A 108.7
C18 C17 H17A 108.7
N5 C17 H17B 108.7
C18 C17 H17B 108.7
H17A C17 H17B 107.6
C19 C18 C23 118.17(17)
C19 C18 C17 121.56(16)
C23 C18 C17 120.22(17)
C20 C19 C18 121.28(18)
C20 C19 H19A 119.4
C18 C19 H19A 119.4
C21 C20 C19 119.9(2)
C21 C20 H20A 120.0
C19 C20 H20A 120.0
C22 C21 C20 119.79(19)
C22 C21 H21A 120.1
C20 C21 H21A 120.1
C21 C22 C23 120.13(19)
C21 C22 H22A 119.9
C23 C22 H22A 119.9
C18 C23 C22 120.7(2)
C18 C23 H23A 119.7
C22 C23 H23A 119.7
C25 C24 C29 118.27(16)
C25 C24 As 121.16(13)
C29 C24 As 120.02(13)
C26 C25 C24 120.51(17)
C26 C25 H25A 119.7
C24 C25 H25A 119.7
C27 C26 C25 120.50(19)
C27 C26 H26A 119.7
C25 C26 H26A 119.7
C28 C27 C26 119.31(19)
C28 C27 H27A 120.3
C26 C27 H27A 120.3
C27 C28 C29 120.34(18)
C27 C28 H28A 119.8
C29 C28 H28A 119.8
C28 C29 C24 121.05(17)
C28 C29 H29A 119.5
C24 C29 H29A 119.5
C31 C30 C35 118.49(16)
C31 C30 As 124.31(13)
C35 C30 As 117.09(13)
C30 C31 C32 120.52(18)
C30 C31 H31A 119.7
C32 C31 H31A 119.7
C33 C32 C31 120.16(19)
C33 C32 H32A 119.9
C31 C32 H32A 119.9
C34 C33 C32 119.82(17)
C34 C33 H33A 120.1
C32 C33 H33A 120.1
C33 C34 C35 120.14(18)
C33 C34 H34A 119.9
C35 C34 H34A 119.9
C34 C35 C30 120.83(17)
C34 C35 H35A 119.6
C30 C35 H35A 119.6

loop_
_geom_bond_atom_site_label_1
_geom_bond_atom_site_label_2
_geom_bond_distance
Zr N2 2.0923(15)
Zr N3 2.1186(14)
Zr N1 2.1218(14)
Zr N5 2.2466(13)
Zr C16 2.2840(16)
Zr N4 2.4703(14)
N1 C1 1.490(2)
N1 Si1 1.7314(14)
N2 C2 1.477(2)
N2 Si2 1.7250(16)
N3 C3 1.482(2)
N3 Si3 1.7197(15)
N4 C4 1.477(2)
N4 C5 1.480(2)
N4 C6 1.488(2)
N5 C16 1.285(2)
N5 C17 1.483(2)
As C24 1.9493(17)
As C30 1.9615(16)
As C16 1.9742(16)
Si1 C9 1.8583(19)
Si1 C8 1.874(2)
Si1 C7 1.8789(19)
Si2 C11 1.869(2)
Si2 C12 1.876(2)
Si2 C10 1.879(2)
Si3 C15 1.8659(19)
Si3 C14 1.878(3)
Si3 C13 1.879(2)
C1 C4 1.505(3)
C1 H1A 0.9900
C1 H1B 0.9900
C2 C5 1.516(3)
C2 H2A 0.9900
C2 H2B 0.9900
C3 C6 1.522(3)
C3 H3A 0.9900
C3 H3B 0.9900
C4 H4A 0.9900
C4 H4B 0.9900
C5 H5A 0.9900
C5 H5B 0.9900
C6 H6A 0.9900
C6 H6B 0.9900
C7 H7A 0.9800
C7 H7B 0.9800
C7 H7C 0.9800
C8 H8A 0.9800
C8 H8B 0.9800
C8 H8C 0.9800
C9 H9A 0.9800
C9 H9B 0.9800
C9 H9C 0.9800
C10 H10A 0.9800
C10 H10B 0.9800
C10 H10C 0.9800
C11 H11A 0.9800
C11 H11B 0.9800
C11 H11C 0.9800
C12 H12A 0.9800
C12 H12B 0.9800
C12 H12C 0.9800
C13 H13A 0.9800
C13 H13B 0.9800
C13 H13C 0.9800
C14 H14A 0.9800
C14 H14B 0.9800
C14 H14C 0.9800
C15 H15A 0.9800
C15 H15B 0.9800
C15 H15C 0.9800
C17 C18 1.515(2)
C17 H17A 0.9900
C17 H17B 0.9900
C18 C19 1.389(3)
C18 C23 1.391(2)
C19 C20 1.387(3)
C19 H19A 0.9500
C20 C21 1.381(3)
C20 H20A 0.9500
C21 C22 1.379(3)
C21 H21A 0.9500
C22 C23 1.396(3)
C22 H22A 0.9500
C23 H23A 0.9500
C24 C25 1.390(2)
C24 C29 1.392(2)
C25 C26 1.389(3)
C25 H25A 0.9500
C26 C27 1.385(3)
C26 H26A 0.9500
C27 C28 1.378(3)
C27 H27A 0.9500
C28 C29 1.384(3)
C28 H28A 0.9500
C29 H29A 0.9500
C30 C31 1.387(2)
C30 C35 1.390(2)
C31 C32 1.391(3)
C31 H31A 0.9500
C32 C33 1.381(3)
C32 H32A 0.9500
C33 C34 1.373(3)
C33 H33A 0.9500
C34 C35 1.388(2)
C34 H34A 0.9500
C35 H35A 0.9500
